data_1537236
loop_
_publ_author_name
'Ruck, M.'
'Hampel, S.'

_publ_section_title
;
 Stabilization of homonuclear Bi5(+) and Bi6(2+) polycations by cluster
 anions in the crystal structures of Bi12-x Ir Cl13-x, Bi12-x Rh Cl13-x
 and Bi12-x Rh Br13-x
;
_journal_name_full Polyhedron
_journal_page_first 651
_journal_page_last 656
_journal_volume 21
_journal_year 2002
_chemical_formula_sum 'Bi11.28 Br12.28 Rh'
_chemical_name_systematic 'Bi11.28 Rh Br12.28'
_space_group_IT_number 146
_symmetry_space_group_name_Hall 'R 3'
_symmetry_space_group_name_H-M 'R 3 :H'
_cell_angle_alpha 90
_cell_angle_beta 90
_cell_angle_gamma 120
_cell_formula_units_Z 3
_cell_length_a 12.961
_cell_length_b 12.961
_cell_length_c 16.416
_cell_volume 2388.224
_citation_journal_id_ASTM PLYHDE
_cod_data_source_file Ruck_PLYHDE_2002_328.cif
_cod_data_source_block Bi11.28Br12.28Rh1
_cod_original_formula_sum 'Bi11.28 Br12.28 Rh1'
_cod_database_code 1537236

loop_
_symmetry_equiv_pos_as_xyz
x,y,z
-y,x-y,z
-x+y,-x,z
x+2/3,y+1/3,z+1/3
-y+2/3,x-y+1/3,z+1/3
-x+y+2/3,-x+1/3,z+1/3
x+1/3,y+2/3,z+2/3
-y+1/3,x-y+2/3,z+2/3
-x+y+1/3,-x+2/3,z+2/3

loop_
_atom_site_label
_atom_site_type_symbol
_atom_site_fract_x
_atom_site_fract_y
_atom_site_fract_z
_atom_site_occupancy
_atom_site_U_iso_or_equiv
Br6 Br-1 0 0 -0.237 0.285 0.0
Bi2 Bi+2 -0.1893 -0.1369 -0.0946 1 0.0
Br3 Br-1 0.1496 -0.0605 0.2051 1 0.0
Bi3 Bi 0.154 0.1318 0.5791 0.76 0.0
Bi4 Bi -0.1484 -0.1289 -0.5749 1 0.0
Rh1 Rh-1 0 0 0 1 0.0
Br2 Br-1 -0.3529 -0.0832 -0.0055 1 0.0
Bi1 Bi+2 0.1886 0.1359 0.0971 1 0.0
Br1 Br-1 0.3516 0.0803 0.0064 1 0.0
Br4 Br-1 -0.1538 0.0601 -0.206 0.715 0.0
Br5 Br-1 -0.1954 0.0923 -0.1709 0.285 0.0
